data_1567577
loop_
_publ_author_name
'Takebayashi, Satoshi'
'Fayzullin, Robert R.'
'Bansal, Richa'

_publ_section_title
;
 Direct observation of reversible bond homolysis by 2D EXSY NMR
;
_journal_issue 32
_journal_name_full 'Chemical Science'
_journal_page_first 9202
_journal_page_last 9209
_journal_paper_doi 10.1039/D2SC03028D
_journal_volume 13
_journal_year 2022
_chemical_formula_moiety 'C52 H60 Co2 N4 O10, C5 H12'
_chemical_formula_sum 'C57 H72 Co2 N4 O10'
_chemical_formula_weight 1091.04
_space_group_crystal_system monoclinic
_space_group_IT_number 14
_space_group_name_Hall '-P 2ybc'
_space_group_name_H-M_alt 'P 1 21/c 1'
_atom_sites_solution_hydrogens geom
_audit_creation_method SHELXL-2018/3
_audit_update_record
;
2022-04-10 deposited with the CCDC.	2022-08-01 downloaded from the CCDC.
;
_cell_angle_alpha 90
_cell_angle_beta 97.5070(7)
_cell_angle_gamma 90
_cell_formula_units_Z 2
_cell_length_a 14.3182(3)
_cell_length_b 12.0109(3)
_cell_length_c 15.9104(4)
_cell_measurement_reflns_used 57243
_cell_measurement_temperature 100(2)
_cell_measurement_theta_max 40.95
_cell_measurement_theta_min 2.22
_cell_volume 2712.73(11)
_computing_cell_refinement 'APEX3 v2021.4-0 (Bruker AXS)'
_computing_data_collection 'APEX3 v2021.4-0 (Bruker AXS)'
_computing_data_reduction 'APEX3 v2021.4-0 (Bruker AXS)'
_computing_molecular_graphics
;
WinGX (Farrugia, 2012); ORTEP-3 (Farrugia, 2012);
PLATON (Spek, 2009); Olex2 (Dolomanov et al., 2009)
;
_computing_publication_material
;
WinGX (Farrugia, 2012); ORTEP-3 (Farrugia, 2012);
PLATON (Spek, 2009); Olex2 (Dolomanov et al., 2009)
;
_computing_structure_refinement 'SHELXL-2018/3 (Sheldrick, 2015)'
_computing_structure_solution 'SHELXT-2018/2 (Sheldrick, 2015)'
_diffrn_ambient_temperature 100(2)
_diffrn_measured_fraction_theta_full 0.999
_diffrn_measured_fraction_theta_max 0.998
_diffrn_measurement_device_type 'Bruker D8 Venture'
_diffrn_measurement_method '\f and \w scans'
_diffrn_radiation_probe x-ray
_diffrn_radiation_type MoK\a
_diffrn_radiation_wavelength 0.71073
_diffrn_reflns_av_R_equivalents 0.0455
_diffrn_reflns_av_unetI/netI 0.0231
_diffrn_reflns_Laue_measured_fraction_full 0.999
_diffrn_reflns_Laue_measured_fraction_max 0.998
_diffrn_reflns_limit_h_max 22
_diffrn_reflns_limit_h_min -20
_diffrn_reflns_limit_k_max 19
_diffrn_reflns_limit_k_min -18
_diffrn_reflns_limit_l_max 25
_diffrn_reflns_limit_l_min -24
_diffrn_reflns_number 134219
_diffrn_reflns_point_group_measured_fraction_full 0.999
_diffrn_reflns_point_group_measured_fraction_max 0.998
_diffrn_reflns_theta_full 25.242
_diffrn_reflns_theta_max 34.337
_diffrn_reflns_theta_min 2.131
_diffrn_source 'microfocus sealed X-ray tube'
_exptl_absorpt_coefficient_mu 0.673
_exptl_absorpt_correction_T_max 0.7922
_exptl_absorpt_correction_T_min 0.6658
_exptl_absorpt_correction_type numerical
_exptl_absorpt_process_details
;
SADABS-2016/2 (Stalke et al., 2015)

 Equivalent reflections defined by point group 2/m for scaling and error model
 Restraint esd for equal adjacent scale factors =  0.0080
 Maximum odd and even orders for spherical harmonics =   3   6
 wR2(int) =  0.1342 (selected reflections only, before parameter refinement)
 wR2(int) =  0.0535 (selected reflections only, after parameter refinement)

 Run 2theta R(int) Incid. factors Diffr. factors    K      g   I/s(lim) Total I>2sig(I)
   1  11.7  0.0417  0.252 - 0.461  0.983 - 1.032  0.892  0.0232  43.1   31871   24515
   2  11.7  0.0420  0.293 - 0.472  0.983 - 1.037  0.858  0.0232  43.1   12895    9849
   3  27.7  0.0649  0.285 - 0.334  0.983 - 1.031  1.039  0.0232  43.1   10923    6910
   4  11.7  0.0426  0.257 - 0.479  0.983 - 1.031  0.913  0.0232  43.1   19894   15245
   5  11.7  0.0422  0.256 - 0.446  0.983 - 1.030  0.889  0.0232  43.1   28189   21402
   6  11.7  0.0449  0.254 - 0.440  0.983 - 1.031  0.946  0.0232  43.1   13829   10326
   7   0.0  0.0647  0.272 - 0.473  0.980 - 1.033  0.886  0.0232  43.1   24112   17605
   8f  0.0  0.1272  0.275 - 0.471  0.981 - 1.034  1.038  0.0232  43.1   21285   10374
   9f  0.0  0.3774  2.722 - 4.372  0.980 - 1.037  0.805  0.0232  43.1   14436    4265

 535 Overloads replaced by fast scan measurements
 142248 Corrected reflections written to file sad.hkl
 Estimated minimum and maximum transmission:  0.6658  0.7922
 Additional spherical absorption correction applied with mu*r =  0.1520
 3lambda correction factor = 0.00150
;
_exptl_crystal_colour 'dark orange'
_exptl_crystal_density_diffrn 1.336
_exptl_crystal_description prism
_exptl_crystal_F_000 1152
_exptl_crystal_recrystallization_method 'diffusion of pentane to a benzene solution'
_exptl_crystal_size_max 0.290
_exptl_crystal_size_mid 0.276
_exptl_crystal_size_min 0.228
_refine_diff_density_max 2.175
_refine_diff_density_min -0.747
_refine_diff_density_rms 0.109
_refine_ls_extinction_method none
_refine_ls_goodness_of_fit_ref 1.070
_refine_ls_hydrogen_treatment constr
_refine_ls_matrix_type full
_refine_ls_number_parameters 360
_refine_ls_number_reflns 11333
_refine_ls_number_restraints 59
_refine_ls_restrained_S_all 1.091
_refine_ls_R_factor_all 0.0581
_refine_ls_R_factor_gt 0.0501
_refine_ls_shift/su_max 0.002
_refine_ls_shift/su_mean 0.000
_refine_ls_structure_factor_coef Fsqd
_refine_ls_weighting_details 'w=1/[\s^2^(Fo^2^)+(0.0788P)^2^+2.2688P] where P=(Fo^2^+2Fc^2^)/3'
_refine_ls_weighting_scheme calc
_refine_ls_wR_factor_gt 0.1358
_refine_ls_wR_factor_ref 0.1419
_reflns_Friedel_coverage 0.000
_reflns_number_gt 9676
_reflns_number_total 11333
_reflns_threshold_expression 'I > 2\s(I)'
_cod_data_source_file d2sc03028d4.cif
_cod_data_source_block st0116
_cod_original_sg_symbol_H-M 'P 21/c'
_cod_database_code 1567577
_shelx_shelxl_version_number 2018/3
_shelx_space_group_comment
;
The symmetry employed for this shelxl refinement is uniquely defined
by the following loop, which should always be used as a source of
symmetry information in preference to the above space-group names.
They are only intended as comments.
;
_shelx_estimated_absorpt_t_min 0.829
_shelx_estimated_absorpt_t_max 0.862

loop_
_space_group_symop_operation_xyz
'x, y, z'
'-x, y+1/2, -z+1/2'
'-x, -y, -z'
'x, -y-1/2, z-1/2'

loop_
_atom_site_label
_atom_site_type_symbol
_atom_site_fract_x
_atom_site_fract_y
_atom_site_fract_z
_atom_site_U_iso_or_equiv
_atom_site_adp_type
_atom_site_occupancy
_atom_site_site_symmetry_order
_atom_site_calc_flag
_atom_site_refinement_flags_posn
_atom_site_refinement_flags_adp
_atom_site_refinement_flags_occupancy
_atom_site_disorder_assembly
_atom_site_disorder_group
Co1 Co 0.48310(2) 0.41758(2) 0.55574(2) 0.00997(6) Uani 1 1 d . . . . .
O1 O 0.91025(9) 0.15081(12) 0.68584(9) 0.0289(3) Uani 1 1 d . . . . .
O2 O 0.01074(8) 0.42839(10) 0.61352(8) 0.0222(2) Uani 1 1 d . . . . .
O4 O 0.45977(9) 0.28374(10) 0.40100(7) 0.0221(2) Uani 1 1 d . . . . .
O5 O 0.66289(8) 0.49017(10) 0.65097(8) 0.0201(2) Uani 1 1 d . . . . .
O6 O 0.33260(9) 0.56969(10) 0.59395(8) 0.0213(2) Uani 1 1 d . . . . .
N1 N 0.52033(9) 0.20632(11) 0.65012(9) 0.0184(2) Uani 1 1 d . . . . .
N2 N 0.37230(9) 0.25177(10) 0.63755(8) 0.0145(2) Uani 1 1 d . . . . .
C1 C 0.45779(9) 0.28610(11) 0.62070(8) 0.0125(2) Uani 1 1 d . . . . .
C2 C 0.47781(12) 0.11273(13) 0.69227(11) 0.0208(3) Uani 1 1 d . . . . .
H2A H 0.504116 0.107541 0.752860 0.025 Uiso 1 1 calc R U . . .
H2B H 0.487808 0.041062 0.664031 0.025 Uiso 1 1 calc R U . . .
C3 C 0.37388(12) 0.14389(13) 0.68199(12) 0.0233(3) Uani 1 1 d . . . . .
H3A H 0.335102 0.087785 0.647754 0.028 Uiso 1 1 calc R U . . .
H3B H 0.350857 0.151552 0.737736 0.028 Uiso 1 1 calc R U . . .
C4 C 0.47049(10) 0.33823(12) 0.46129(9) 0.0151(2) Uani 1 1 d . . . . .
C5 C 0.59450(10) 0.45745(11) 0.61345(8) 0.0138(2) Uani 1 1 d . . . . .
C6 C 0.38882(10) 0.50678(11) 0.57937(8) 0.0143(2) Uani 1 1 d . . . . .
C10 C 1.06766(15) 0.1495(2) 0.75472(18) 0.0457(6) Uani 1 1 d . . . . .
H10A H 1.068440 0.068137 0.759568 0.069 Uiso 1 1 calc R U . . .
H10B H 1.110809 0.181605 0.801304 0.069 Uiso 1 1 calc R U . . .
H10C H 1.087678 0.171217 0.700453 0.069 Uiso 1 1 calc R U . . .
C11 C 0.62118(10) 0.20537(12) 0.65518(9) 0.0160(2) Uani 1 1 d . . . . .
C12 C 0.66427(10) 0.14666(12) 0.59422(9) 0.0161(2) Uani 1 1 d . . . . .
C13 C 0.76139(11) 0.13281(13) 0.60629(10) 0.0188(3) Uani 1 1 d . . . . .
H13 H 0.791260 0.095450 0.564422 0.023 Uiso 1 1 calc R U . . .
C14 C 0.81569(11) 0.17313(14) 0.67924(11) 0.0215(3) Uani 1 1 d . . . . .
C15 C 0.77253(12) 0.23097(15) 0.73960(10) 0.0236(3) Uani 1 1 d . . . . .
H15 H 0.809504 0.259319 0.788885 0.028 Uiso 1 1 calc R U . . .
C16 C 0.67506(12) 0.24744(13) 0.72792(10) 0.0201(3) Uani 1 1 d . . . . .
C17 C 0.60707(12) 0.09269(15) 0.51891(11) 0.0234(3) Uani 1 1 d . . . . .
H17A H 0.584118 0.020167 0.535621 0.035 Uiso 1 1 calc R U . . .
H17B H 0.646536 0.082392 0.473611 0.035 Uiso 1 1 calc R U . . .
H17C H 0.553348 0.140423 0.498506 0.035 Uiso 1 1 calc R U . . .
C18 C 0.63094(15) 0.30896(16) 0.79532(11) 0.0284(3) Uani 1 1 d . . . . .
H18A H 0.567320 0.332989 0.772246 0.043 Uiso 1 1 calc R U . . .
H18B H 0.669312 0.374271 0.813652 0.043 Uiso 1 1 calc R U . . .
H18C H 0.627495 0.259627 0.843876 0.043 Uiso 1 1 calc R U . . .
C19 C 0.96938(15) 0.1917(2) 0.75905(15) 0.0369(5) Uani 1 1 d . . . . .
H19A H 0.946308 0.164730 0.811417 0.044 Uiso 1 1 calc R U . . .
H19B H 0.968883 0.274126 0.759559 0.044 Uiso 1 1 calc R U . . .
C20 C -0.15521(12) 0.42504(15) 0.57574(14) 0.0272(3) Uani 1 1 d . . . . .
H20A H -0.207211 0.393865 0.536653 0.041 Uiso 1 1 calc R U . . .
H20B H -0.157135 0.506499 0.572394 0.041 Uiso 1 1 calc R U . . .
H20C H -0.161360 0.401547 0.633750 0.041 Uiso 1 1 calc R U . . .
C21 C 0.28300(9) 0.30734(11) 0.62430(9) 0.0138(2) Uani 1 1 d . . . . .
C22 C 0.22041(10) 0.28539(12) 0.55154(9) 0.0163(2) Uani 1 1 d . . . . .
C23 C 0.12814(10) 0.32653(13) 0.54580(9) 0.0180(2) Uani 1 1 d . . . . .
H23 H 0.084708 0.312056 0.496599 0.022 Uiso 1 1 calc R U . . .
C24 C 0.09995(10) 0.38871(12) 0.61224(10) 0.0168(2) Uani 1 1 d . . . . .
C25 C 0.16436(11) 0.41273(12) 0.68357(10) 0.0169(2) Uani 1 1 d . . . . .
H25 H 0.145471 0.457464 0.727614 0.020 Uiso 1 1 calc R U . . .
C26 C 0.25575(10) 0.37192(11) 0.69077(9) 0.0148(2) Uani 1 1 d . . . . .
C27 C 0.24994(12) 0.22095(16) 0.47802(11) 0.0252(3) Uani 1 1 d . . . . .
H27A H 0.275967 0.272314 0.439239 0.038 Uiso 1 1 calc R U . . .
H27B H 0.195103 0.182626 0.447833 0.038 Uiso 1 1 calc R U . . .
H27C H 0.297920 0.166027 0.499226 0.038 Uiso 1 1 calc R U . . .
C28 C 0.32444(12) 0.39741(15) 0.76861(10) 0.0220(3) Uani 1 1 d . . . . .
H28A H 0.331684 0.331684 0.805378 0.033 Uiso 1 1 calc R U . . .
H28B H 0.300620 0.459729 0.799408 0.033 Uiso 1 1 calc R U . . .
H28C H 0.385630 0.417377 0.751591 0.033 Uiso 1 1 calc R U . . .
C29 C -0.06260(11) 0.38375(15) 0.55174(11) 0.0231(3) Uani 1 1 d . . . . .
H29A H -0.060793 0.301360 0.552450 0.028 Uiso 1 1 calc R U . . .
H29B H -0.054189 0.409666 0.494141 0.028 Uiso 1 1 calc R U . . .
C1S C 1.1599(7) -0.0200(7) 0.6244(4) 0.077(2) Uani 0.5 1 d D U P A -1
H1SA H 1.122313 -0.083345 0.639588 0.116 Uiso 0.5 1 calc R U P A -1
H1SB H 1.156720 0.040180 0.665526 0.116 Uiso 0.5 1 calc R U P A -1
H1SC H 1.225597 -0.043360 0.625008 0.116 Uiso 0.5 1 calc R U P A -1
C2S C 1.1223(5) 0.0200(5) 0.5384(4) 0.0585(12) Uani 0.5 1 d D U P A -1
H2SA H 1.154724 0.091645 0.531802 0.070 Uiso 0.5 1 calc R U P A -1
H2SB H 1.147291 -0.032608 0.498934 0.070 Uiso 0.5 1 calc R U P A -1
C3S C 1.0302(4) 0.0380(4) 0.5048(3) 0.0500(10) Uani 0.5 1 d D U P A -1
H3SA H 1.003248 0.086810 0.545599 0.060 Uiso 0.5 1 calc R U P A -1
H3SB H 0.998116 -0.034807 0.506788 0.060 Uiso 0.5 1 calc R U P A -1
C4S C 0.9973(5) 0.0859(6) 0.4175(4) 0.0705(14) Uani 0.5 1 d D U P A -1
H4SA H 1.012657 0.166117 0.415252 0.085 Uiso 0.5 1 calc R U P A -1
H4SB H 1.026819 0.046202 0.373216 0.085 Uiso 0.5 1 calc R U P A -1
C5S C 0.8947(5) 0.0682(4) 0.4066(3) 0.0540(12) Uani 0.5 1 d D U P A -1
H5SA H 0.880264 0.000812 0.437149 0.081 Uiso 0.5 1 calc R U P A -1
H5SB H 0.871724 0.059645 0.346220 0.081 Uiso 0.5 1 calc R U P A -1
H5SC H 0.863951 0.132413 0.429279 0.081 Uiso 0.5 1 calc R U P A -1

loop_
_atom_site_aniso_label
_atom_site_aniso_U_11
_atom_site_aniso_U_22
_atom_site_aniso_U_33
_atom_site_aniso_U_23
_atom_site_aniso_U_13
_atom_site_aniso_U_12
Co1 0.01325(9) 0.00816(8) 0.00888(8) 0.00163(5) 0.00290(6) -0.00043(5)
O1 0.0180(5) 0.0344(7) 0.0328(7) 0.0064(5) -0.0022(5) -0.0013(5)
O2 0.0146(5) 0.0244(5) 0.0280(6) -0.0019(4) 0.0042(4) 0.0010(4)
O4 0.0320(6) 0.0177(5) 0.0170(5) -0.0043(4) 0.0046(4) -0.0028(4)
O5 0.0169(5) 0.0197(5) 0.0228(5) 0.0004(4) -0.0010(4) 0.0003(4)
O6 0.0214(5) 0.0153(5) 0.0289(6) 0.0013(4) 0.0096(4) 0.0023(4)
N1 0.0194(5) 0.0124(5) 0.0248(6) 0.0088(4) 0.0084(4) 0.0034(4)
N2 0.0172(5) 0.0103(4) 0.0172(5) 0.0044(4) 0.0062(4) -0.0001(4)
C1 0.0167(5) 0.0102(5) 0.0115(5) 0.0017(4) 0.0046(4) 0.0007(4)
C2 0.0249(7) 0.0136(6) 0.0259(7) 0.0092(5) 0.0102(5) 0.0024(5)
C3 0.0250(7) 0.0130(6) 0.0347(8) 0.0110(6) 0.0137(6) 0.0016(5)
C4 0.0183(6) 0.0130(5) 0.0145(5) 0.0022(4) 0.0035(4) -0.0010(4)
C5 0.0170(5) 0.0115(5) 0.0136(5) 0.0017(4) 0.0044(4) 0.0012(4)
C6 0.0174(5) 0.0123(5) 0.0135(5) 0.0022(4) 0.0032(4) -0.0020(4)
C10 0.0243(9) 0.0462(13) 0.0620(15) 0.0216(11) -0.0119(9) -0.0095(8)
C11 0.0186(6) 0.0132(5) 0.0168(6) 0.0052(4) 0.0046(4) 0.0026(4)
C12 0.0173(6) 0.0152(6) 0.0161(5) 0.0042(4) 0.0035(4) 0.0016(4)
C13 0.0188(6) 0.0187(6) 0.0196(6) 0.0047(5) 0.0052(5) 0.0019(5)
C14 0.0186(6) 0.0214(7) 0.0240(7) 0.0074(5) 0.0017(5) 0.0003(5)
C15 0.0274(7) 0.0226(7) 0.0195(6) 0.0034(5) -0.0015(5) -0.0009(6)
C16 0.0279(7) 0.0167(6) 0.0161(6) 0.0037(5) 0.0045(5) 0.0022(5)
C17 0.0223(7) 0.0271(8) 0.0205(7) -0.0024(5) 0.0013(5) 0.0027(6)
C18 0.0427(10) 0.0249(8) 0.0192(7) -0.0001(6) 0.0098(6) 0.0038(7)
C19 0.0276(9) 0.0372(10) 0.0420(11) 0.0085(8) -0.0101(8) -0.0074(8)
C20 0.0158(6) 0.0268(8) 0.0391(9) 0.0069(7) 0.0038(6) 0.0014(5)
C21 0.0153(5) 0.0112(5) 0.0155(5) 0.0011(4) 0.0047(4) -0.0013(4)
C22 0.0173(6) 0.0158(6) 0.0169(6) -0.0015(4) 0.0057(4) -0.0031(4)
C23 0.0160(6) 0.0206(6) 0.0177(6) -0.0013(5) 0.0040(4) -0.0028(5)
C24 0.0155(5) 0.0153(6) 0.0204(6) 0.0010(5) 0.0057(5) -0.0008(4)
C25 0.0185(6) 0.0145(6) 0.0186(6) -0.0008(4) 0.0057(5) -0.0007(4)
C26 0.0171(5) 0.0125(5) 0.0154(5) 0.0011(4) 0.0037(4) -0.0008(4)
C27 0.0211(7) 0.0336(8) 0.0217(7) -0.0115(6) 0.0057(5) -0.0029(6)
C28 0.0235(7) 0.0246(7) 0.0171(6) -0.0029(5) 0.0004(5) 0.0013(5)
C29 0.0173(6) 0.0244(7) 0.0271(7) 0.0025(6) 0.0015(5) -0.0020(5)
C1S 0.098(5) 0.071(4) 0.064(3) 0.005(3) 0.019(3) 0.024(4)
C2S 0.091(3) 0.032(2) 0.055(3) -0.0034(19) 0.020(2) -0.002(2)
C3S 0.069(3) 0.0339(19) 0.049(2) -0.0238(17) 0.0171(19) -0.0040(19)
C4S 0.098(3) 0.056(3) 0.060(3) -0.009(2) 0.019(3) -0.004(3)
C5S 0.103(4) 0.028(2) 0.032(2) -0.0011(16) 0.015(2) -0.020(2)

loop_
_atom_type_symbol
_atom_type_description
_atom_type_scat_dispersion_real
_atom_type_scat_dispersion_imag
_atom_type_scat_source
C C 0.0033 0.0016 'International Tables Vol C Tables 4.2.6.8 and 6.1.1.4'
H H 0.0000 0.0000 'International Tables Vol C Tables 4.2.6.8 and 6.1.1.4'
N N 0.0061 0.0033 'International Tables Vol C Tables 4.2.6.8 and 6.1.1.4'
O O 0.0106 0.0060 'International Tables Vol C Tables 4.2.6.8 and 6.1.1.4'
Co Co 0.3494 0.9721 'International Tables Vol C Tables 4.2.6.8 and 6.1.1.4'

loop_
_geom_angle_atom_site_label_1
_geom_angle_atom_site_label_2
_geom_angle_atom_site_label_3
_geom_angle
_geom_angle_site_symmetry_1
_geom_angle_site_symmetry_3
_geom_angle_publ_flag
C4 Co1 C5 124.23(6) . . ?
C4 Co1 C6 120.12(6) . . ?
C5 Co1 C6 111.96(6) . . ?
C4 Co1 C1 90.49(6) . . ?
C5 Co1 C1 99.15(6) . . ?
C6 Co1 C1 100.08(6) . . ?
C4 Co1 Co1 81.18(4) . 3_666 ?
C5 Co1 Co1 85.31(4) . 3_666 ?
C6 Co1 Co1 84.61(4) . 3_666 ?
C1 Co1 Co1 171.66(4) . 3_666 ?
C14 O1 C19 117.88(17) . . ?
C24 O2 C29 117.28(13) . . ?
C1 N1 C11 129.83(12) . . ?
C1 N1 C2 113.70(12) . . ?
C11 N1 C2 116.03(12) . . ?
C1 N2 C21 129.98(11) . . ?
C1 N2 C3 113.93(12) . . ?
C21 N2 C3 115.92(11) . . ?
N2 C1 N1 106.92(11) . . ?
N2 C1 Co1 126.09(10) . . ?
N1 C1 Co1 126.69(10) . . ?
N1 C2 C3 102.64(12) . . ?
N1 C2 H2A 111.2 . . ?
C3 C2 H2A 111.2 . . ?
N1 C2 H2B 111.2 . . ?
C3 C2 H2B 111.2 . . ?
H2A C2 H2B 109.2 . . ?
N2 C3 C2 102.77(12) . . ?
N2 C3 H3A 111.2 . . ?
C2 C3 H3A 111.2 . . ?
N2 C3 H3B 111.2 . . ?
C2 C3 H3B 111.2 . . ?
H3A C3 H3B 109.1 . . ?
O4 C4 Co1 177.29(13) . . ?
O5 C5 Co1 175.17(13) . . ?
O6 C6 Co1 175.40(12) . . ?
C19 C10 H10A 109.5 . . ?
C19 C10 H10B 109.5 . . ?
H10A C10 H10B 109.5 . . ?
C19 C10 H10C 109.5 . . ?
H10A C10 H10C 109.5 . . ?
H10B C10 H10C 109.5 . . ?
C16 C11 C12 120.52(14) . . ?
C16 C11 N1 119.05(13) . . ?
C12 C11 N1 119.62(14) . . ?
C13 C12 C11 119.11(14) . . ?
C13 C12 C17 119.27(14) . . ?
C11 C12 C17 121.51(13) . . ?
C12 C13 C14 120.81(14) . . ?
C12 C13 H13 119.6 . . ?
C14 C13 H13 119.6 . . ?
O1 C14 C15 124.55(16) . . ?
O1 C14 C13 115.66(15) . . ?
C15 C14 C13 119.79(15) . . ?
C14 C15 C16 120.25(15) . . ?
C14 C15 H15 119.9 . . ?
C16 C15 H15 119.9 . . ?
C15 C16 C11 119.48(14) . . ?
C15 C16 C18 118.61(15) . . ?
C11 C16 C18 121.90(15) . . ?
C12 C17 H17A 109.5 . . ?
C12 C17 H17B 109.5 . . ?
H17A C17 H17B 109.5 . . ?
C12 C17 H17C 109.5 . . ?
H17A C17 H17C 109.5 . . ?
H17B C17 H17C 109.5 . . ?
C16 C18 H18A 109.5 . . ?
C16 C18 H18B 109.5 . . ?
H18A C18 H18B 109.5 . . ?
C16 C18 H18C 109.5 . . ?
H18A C18 H18C 109.5 . . ?
H18B C18 H18C 109.5 . . ?
O1 C19 C10 107.7(2) . . ?
O1 C19 H19A 110.2 . . ?
C10 C19 H19A 110.2 . . ?
O1 C19 H19B 110.2 . . ?
C10 C19 H19B 110.2 . . ?
H19A C19 H19B 108.5 . . ?
C29 C20 H20A 109.5 . . ?
C29 C20 H20B 109.5 . . ?
H20A C20 H20B 109.5 . . ?
C29 C20 H20C 109.5 . . ?
H20A C20 H20C 109.5 . . ?
H20B C20 H20C 109.5 . . ?
C22 C21 C26 121.15(13) . . ?
C22 C21 N2 119.91(12) . . ?
C26 C21 N2 118.41(12) . . ?
C21 C22 C23 119.05(13) . . ?
C21 C22 C27 121.76(13) . . ?
C23 C22 C27 119.17(13) . . ?
C24 C23 C22 120.15(14) . . ?
C24 C23 H23 119.9 . . ?
C22 C23 H23 119.9 . . ?
O2 C24 C25 115.83(13) . . ?
O2 C24 C23 124.14(14) . . ?
C25 C24 C23 120.03(13) . . ?
C26 C25 C24 120.65(13) . . ?
C26 C25 H25 119.7 . . ?
C24 C25 H25 119.7 . . ?
C25 C26 C21 118.92(13) . . ?
C25 C26 C28 120.16(13) . . ?
C21 C26 C28 120.91(13) . . ?
C22 C27 H27A 109.5 . . ?
C22 C27 H27B 109.5 . . ?
H27A C27 H27B 109.5 . . ?
C22 C27 H27C 109.5 . . ?
H27A C27 H27C 109.5 . . ?
H27B C27 H27C 109.5 . . ?
C26 C28 H28A 109.5 . . ?
C26 C28 H28B 109.5 . . ?
H28A C28 H28B 109.5 . . ?
C26 C28 H28C 109.5 . . ?
H28A C28 H28C 109.5 . . ?
H28B C28 H28C 109.5 . . ?
O2 C29 C20 106.87(15) . . ?
O2 C29 H29A 110.3 . . ?
C20 C29 H29A 110.3 . . ?
O2 C29 H29B 110.3 . . ?
C20 C29 H29B 110.3 . . ?
H29A C29 H29B 108.6 . . ?
C2S C1S H1SA 109.5 . . ?
C2S C1S H1SB 109.5 . . ?
H1SA C1S H1SB 109.5 . . ?
C2S C1S H1SC 109.5 . . ?
H1SA C1S H1SC 109.5 . . ?
H1SB C1S H1SC 109.5 . . ?
C3S C2S C1S 128.6(6) . . ?
C3S C2S H2SA 105.1 . . ?
C1S C2S H2SA 105.1 . . ?
C3S C2S H2SB 105.1 . . ?
C1S C2S H2SB 105.1 . . ?
H2SA C2S H2SB 105.9 . . ?
C2S C3S C4S 125.6(6) . . ?
C2S C3S H3SA 105.9 . . ?
C4S C3S H3SA 105.9 . . ?
C2S C3S H3SB 105.9 . . ?
C4S C3S H3SB 105.9 . . ?
H3SA C3S H3SB 106.2 . . ?
C5S C4S C3S 103.8(5) . . ?
C5S C4S H4SA 111.0 . . ?
C3S C4S H4SA 111.0 . . ?
C5S C4S H4SB 111.0 . . ?
C3S C4S H4SB 111.0 . . ?
H4SA C4S H4SB 109.0 . . ?
C4S C5S H5SA 109.5 . . ?
C4S C5S H5SB 109.5 . . ?
H5SA C5S H5SB 109.5 . . ?
C4S C5S H5SC 109.5 . . ?
H5SA C5S H5SC 109.5 . . ?
H5SB C5S H5SC 109.5 . . ?

loop_
_geom_bond_atom_site_label_1
_geom_bond_atom_site_label_2
_geom_bond_distance
_geom_bond_site_symmetry_2
_geom_bond_publ_flag
Co1 C4 1.7687(14) . ?
Co1 C5 1.7983(14) . ?
Co1 C6 1.8011(14) . ?
Co1 C1 1.9471(13) . ?
Co1 Co1 2.7431(3) 3_666 ?
O1 C14 1.371(2) . ?
O1 C19 1.434(3) . ?
O2 C24 1.3660(18) . ?
O2 C29 1.444(2) . ?
O4 C4 1.1548(18) . ?
O5 C5 1.1476(18) . ?
O6 C6 1.1496(18) . ?
N1 C1 1.3527(18) . ?
N1 C11 1.4357(19) . ?
N1 C2 1.4801(19) . ?
N2 C1 1.3512(17) . ?
N2 C21 1.4334(18) . ?
N2 C3 1.4749(19) . ?
C2 C3 1.522(2) . ?
C2 H2A 0.9900 . ?
C2 H2B 0.9900 . ?
C3 H3A 0.9900 . ?
C3 H3B 0.9900 . ?
C10 C19 1.506(3) . ?
C10 H10A 0.9800 . ?
C10 H10B 0.9800 . ?
C10 H10C 0.9800 . ?
C11 C16 1.399(2) . ?
C11 C12 1.405(2) . ?
C12 C13 1.389(2) . ?
C12 C17 1.507(2) . ?
C13 C14 1.396(2) . ?
C13 H13 0.9500 . ?
C14 C15 1.394(2) . ?
C15 C16 1.398(2) . ?
C15 H15 0.9500 . ?
C16 C18 1.507(2) . ?
C17 H17A 0.9800 . ?
C17 H17B 0.9800 . ?
C17 H17C 0.9800 . ?
C18 H18A 0.9800 . ?
C18 H18B 0.9800 . ?
C18 H18C 0.9800 . ?
C19 H19A 0.9900 . ?
C19 H19B 0.9900 . ?
C20 C29 1.511(2) . ?
C20 H20A 0.9800 . ?
C20 H20B 0.9800 . ?
C20 H20C 0.9800 . ?
C21 C22 1.393(2) . ?
C21 C26 1.4071(19) . ?
C22 C23 1.402(2) . ?
C22 C27 1.508(2) . ?
C23 C24 1.396(2) . ?
C23 H23 0.9500 . ?
C24 C25 1.396(2) . ?
C25 C26 1.388(2) . ?
C25 H25 0.9500 . ?
C26 C28 1.509(2) . ?
C27 H27A 0.9800 . ?
C27 H27B 0.9800 . ?
C27 H27C 0.9800 . ?
C28 H28A 0.9800 . ?
C28 H28B 0.9800 . ?
C28 H28C 0.9800 . ?
C29 H29A 0.9900 . ?
C29 H29B 0.9900 . ?
C1S C2S 1.484(7) . ?
C1S H1SA 0.9800 . ?
C1S H1SB 0.9800 . ?
C1S H1SC 0.9800 . ?
C2S C3S 1.374(7) . ?
C2S H2SA 0.9900 . ?
C2S H2SB 0.9900 . ?
C3S C4S 1.520(7) . ?
C3S H3SA 0.9900 . ?
C3S H3SB 0.9900 . ?
C4S C5S 1.472(7) . ?
C4S H4SA 0.9900 . ?
C4S H4SB 0.9900 . ?
C5S H5SA 0.9800 . ?
C5S H5SB 0.9800 . ?
C5S H5SC 0.9800 . ?

loop_
_geom_torsion_atom_site_label_1
_geom_torsion_atom_site_label_2
_geom_torsion_atom_site_label_3
_geom_torsion_atom_site_label_4
_geom_torsion
_geom_torsion_site_symmetry_1
_geom_torsion_site_symmetry_2
_geom_torsion_site_symmetry_3
_geom_torsion_site_symmetry_4
_geom_torsion_publ_flag
C21 N2 C1 N1 175.98(14) . . . . ?
C3 N2 C1 N1 0.93(17) . . . . ?
C21 N2 C1 Co1 -10.0(2) . . . . ?
C3 N2 C1 Co1 174.99(11) . . . . ?
C11 N1 C1 N2 -173.89(15) . . . . ?
C2 N1 C1 N2 -1.96(17) . . . . ?
C11 N1 C1 Co1 12.1(2) . . . . ?
C2 N1 C1 Co1 -175.97(11) . . . . ?
C1 N1 C2 C3 2.13(18) . . . . ?
C11 N1 C2 C3 175.24(14) . . . . ?
C1 N2 C3 C2 0.37(18) . . . . ?
C21 N2 C3 C2 -175.41(13) . . . . ?
N1 C2 C3 N2 -1.37(17) . . . . ?
C1 N1 C11 C16 88.98(19) . . . . ?
C2 N1 C11 C16 -82.80(18) . . . . ?
C1 N1 C11 C12 -101.27(19) . . . . ?
C2 N1 C11 C12 86.95(17) . . . . ?
C16 C11 C12 C13 -1.3(2) . . . . ?
N1 C11 C12 C13 -170.85(13) . . . . ?
C16 C11 C12 C17 175.04(14) . . . . ?
N1 C11 C12 C17 5.5(2) . . . . ?
C11 C12 C13 C14 2.2(2) . . . . ?
C17 C12 C13 C14 -174.24(14) . . . . ?
C19 O1 C14 C15 -1.4(2) . . . . ?
C19 O1 C14 C13 179.18(15) . . . . ?
C12 C13 C14 O1 177.52(14) . . . . ?
C12 C13 C14 C15 -2.0(2) . . . . ?
O1 C14 C15 C16 -178.59(15) . . . . ?
C13 C14 C15 C16 0.8(2) . . . . ?
C14 C15 C16 C11 0.0(2) . . . . ?
C14 C15 C16 C18 179.11(15) . . . . ?
C12 C11 C16 C15 0.2(2) . . . . ?
N1 C11 C16 C15 169.83(14) . . . . ?
C12 C11 C16 C18 -178.87(14) . . . . ?
N1 C11 C16 C18 -9.2(2) . . . . ?
C14 O1 C19 C10 175.87(16) . . . . ?
C1 N2 C21 C22 96.35(18) . . . . ?
C3 N2 C21 C22 -88.68(17) . . . . ?
C1 N2 C21 C26 -91.91(18) . . . . ?
C3 N2 C21 C26 83.05(17) . . . . ?
C26 C21 C22 C23 -1.5(2) . . . . ?
N2 C21 C22 C23 170.02(13) . . . . ?
C26 C21 C22 C27 177.05(14) . . . . ?
N2 C21 C22 C27 -11.4(2) . . . . ?
C21 C22 C23 C24 0.1(2) . . . . ?
C27 C22 C23 C24 -178.45(15) . . . . ?
C29 O2 C24 C25 -165.55(14) . . . . ?
C29 O2 C24 C23 13.7(2) . . . . ?
C22 C23 C24 O2 -177.42(14) . . . . ?
C22 C23 C24 C25 1.8(2) . . . . ?
O2 C24 C25 C26 176.88(13) . . . . ?
C23 C24 C25 C26 -2.4(2) . . . . ?
C24 C25 C26 C21 1.0(2) . . . . ?
C24 C25 C26 C28 -179.33(14) . . . . ?
C22 C21 C26 C25 0.9(2) . . . . ?
N2 C21 C26 C25 -170.72(12) . . . . ?
C22 C21 C26 C28 -178.71(14) . . . . ?
N2 C21 C26 C28 9.7(2) . . . . ?
C24 O2 C29 C20 170.40(13) . . . . ?
C1S C2S C3S C4S 176.1(7) . . . . ?
C2S C3S C4S C5S 169.7(5) . . . . ?
